data_2218299
loop_
_publ_author_name
'Tai, Xi-Shi'
'Xu, Jun'
'Feng, Yi-Min'
'Liang, Zu-Pei'

_publ_section_title
;
 4-Amino-2-methylquinoline monohydrate
;
_journal_coeditor_code AT2564
_journal_issue 6
_journal_name_full 'Acta Crystallographica Section E'
_journal_page_first o1026
_journal_paper_doi 10.1107/S1600536808013093
_journal_volume 64
_journal_year 2008
_chemical_formula_iupac 'C10 H10 N2, H2 O1'
_chemical_formula_moiety 'C10 H10 N2, H2 O1'
_chemical_formula_sum 'C10 H12 N2 O'
_chemical_formula_weight 176.22
_chemical_name_systematic
;
4-Amino-2-methylquinoline monohydrate
;
_space_group_IT_number 33
_symmetry_cell_setting orthorhombic
_symmetry_space_group_name_Hall 'P 2c -2n'
_symmetry_space_group_name_H-M 'P n a 21'
_atom_sites_solution_hydrogens geom
_atom_sites_solution_primary direct
_atom_sites_solution_secondary difmap
_audit_creation_method SHELXL-97
_cell_angle_alpha 90.00
_cell_angle_beta 90.00
_cell_angle_gamma 90.00
_cell_formula_units_Z 4
_cell_length_a 4.7432(8)
_cell_length_b 13.9070(13)
_cell_length_c 14.5129(16)
_cell_measurement_reflns_used 1365
_cell_measurement_temperature 298(2)
_cell_measurement_theta_max 23.524
_cell_measurement_theta_min 2.807
_cell_volume 957.3(2)
_computing_cell_refinement 'SAINT (Bruker, 2000)'
_computing_data_collection 'SMART (Bruker, 2000)'
_computing_data_reduction 'SAINT (Bruker, 2000)'
_computing_molecular_graphics 'SHELXTL (Sheldrick, 2008)'
_computing_publication_material 'SHELXTL (Sheldrick, 2008)'
_computing_structure_refinement 'SHELXL97 (Sheldrick, 2008)'
_computing_structure_solution 'SHELXS97 (Sheldrick, 2008)'
_diffrn_ambient_temperature 298(2)
_diffrn_measured_fraction_theta_full 1.000
_diffrn_measured_fraction_theta_max 1.000
_diffrn_measurement_device_type 'Bruker SMART CCD area-detector'
_diffrn_measurement_method '\f and \w'
_diffrn_radiation_monochromator graphite
_diffrn_radiation_source 'fine-focus sealed tube'
_diffrn_radiation_type MoK\a
_diffrn_radiation_wavelength 0.71073
_diffrn_reflns_av_R_equivalents 0.0292
_diffrn_reflns_av_sigmaI/netI 0.0237
_diffrn_reflns_limit_h_max 5
_diffrn_reflns_limit_h_min -5
_diffrn_reflns_limit_k_max 15
_diffrn_reflns_limit_k_min -16
_diffrn_reflns_limit_l_max 17
_diffrn_reflns_limit_l_min -14
_diffrn_reflns_number 3925
_diffrn_reflns_theta_full 25.01
_diffrn_reflns_theta_max 25.01
_diffrn_reflns_theta_min 2.03
_exptl_absorpt_coefficient_mu 0.081
_exptl_absorpt_correction_T_max 0.9745
_exptl_absorpt_correction_T_min 0.9659
_exptl_absorpt_correction_type multi-scan
_exptl_absorpt_process_details '(SADABS; Bruker, 2000)'
_exptl_crystal_colour colourless
_exptl_crystal_density_diffrn 1.223
_exptl_crystal_density_method 'not measured'
_exptl_crystal_description block
_exptl_crystal_F_000 376
_exptl_crystal_size_max 0.43
_exptl_crystal_size_mid 0.35
_exptl_crystal_size_min 0.32
_refine_diff_density_max 0.100
_refine_diff_density_min -0.107
_refine_ls_extinction_method none
_refine_ls_goodness_of_fit_ref 1.045
_refine_ls_hydrogen_treatment constr
_refine_ls_matrix_type full
_refine_ls_number_parameters 119
_refine_ls_number_reflns 882
_refine_ls_number_restraints 1
_refine_ls_restrained_S_all 1.044
_refine_ls_R_factor_all 0.0457
_refine_ls_R_factor_gt 0.0320
_refine_ls_shift/su_max 0.000
_refine_ls_shift/su_mean 0.000
_refine_ls_structure_factor_coef Fsqd
_refine_ls_weighting_details 'calc w=1/[\s^2^(Fo^2^)+(0.0498P)^2^+0.1333P] where P=(Fo^2^+2Fc^2^)/3'
_refine_ls_weighting_scheme calc
_refine_ls_wR_factor_gt 0.0812
_refine_ls_wR_factor_ref 0.0931
_reflns_number_gt 716
_reflns_number_total 882
_reflns_threshold_expression I>2\s(I)
_cod_data_source_file at2564.cif
_cod_data_source_block I
_cod_database_code 2218299
_cod_database_fobs_code 2218299

loop_
_symmetry_equiv_pos_as_xyz
'x, y, z'
'-x, -y, z+1/2'
'x+1/2, -y+1/2, z'
'-x+1/2, y+1/2, z+1/2'

loop_
_atom_site_type_symbol
_atom_site_label
_atom_site_fract_x
_atom_site_fract_y
_atom_site_fract_z
_atom_site_U_iso_or_equiv
_atom_site_adp_type
_atom_site_calc_flag
_atom_site_refinement_flags
_atom_site_occupancy
N N1 0.0728(5) 0.56239(17) 0.32460(17) 0.0508(7) Uani d . 1
N N2 0.2819(6) 0.33360(19) 0.49988(18) 0.0612(7) Uani d . 1
H H2A 0.1996 0.3288 0.5525 0.073 Uiso calc R 1
H H2B 0.4034 0.2911 0.4832 0.073 Uiso calc R 1
O O1 0.9245(4) 0.69712(15) 0.18915(16) 0.0582(6) Uani d . 1
H H1 1.0702 0.7326 0.1914 0.070 Uiso d R 1
H H2 0.9510 0.6552 0.2309 0.070 Uiso d R 1
C C1 -0.2458(8) 0.6300(2) 0.4362(3) 0.0672(9) Uani d . 1
H H1A -0.2491 0.6802 0.3907 0.101 Uiso calc R 1
H H1B -0.1891 0.6563 0.4945 0.101 Uiso calc R 1
H H1C -0.4306 0.6024 0.4417 0.101 Uiso calc R 1
C C2 -0.0410(6) 0.5538(2) 0.4074(2) 0.0488(8) Uani d . 1
C C3 0.0273(7) 0.4782(2) 0.46651(19) 0.0485(7) Uani d . 1
H H3 -0.0600 0.4746 0.5238 0.058 Uiso calc R 1
C C4 0.2193(6) 0.4091(2) 0.44254(18) 0.0452(7) Uani d . 1
C C5 0.3470(6) 0.4156(2) 0.35341(19) 0.0429(7) Uani d . 1
C C6 0.5474(7) 0.3508(2) 0.3196(2) 0.0523(8) Uani d . 1
H H6 0.6030 0.2992 0.3562 0.063 Uiso calc R 1
C C7 0.6634(8) 0.3615(3) 0.2340(2) 0.0608(9) Uani d . 1
H H7 0.7952 0.3175 0.2124 0.073 Uiso calc R 1
C C8 0.5828(7) 0.4388(3) 0.1796(3) 0.0631(9) Uani d . 1
H H8 0.6624 0.4464 0.1215 0.076 Uiso calc R 1
C C9 0.3892(7) 0.5037(2) 0.20989(19) 0.0568(9) Uani d . 1
H H9 0.3382 0.5549 0.1722 0.068 Uiso calc R 1
C C10 0.2654(6) 0.4944(2) 0.29716(19) 0.0455(7) Uani d . 1

loop_
_atom_site_aniso_label
_atom_site_aniso_U_11
_atom_site_aniso_U_22
_atom_site_aniso_U_33
_atom_site_aniso_U_12
_atom_site_aniso_U_13
_atom_site_aniso_U_23
N1 0.0487(14) 0.0540(14) 0.0498(15) -0.0009(12) -0.0061(12) 0.0071(12)
N2 0.0754(19) 0.0656(16) 0.0428(14) 0.0058(15) 0.0043(13) 0.0133(12)
O1 0.0614(12) 0.0590(11) 0.0544(12) -0.0011(11) -0.0117(12) 0.0083(10)
C1 0.062(2) 0.066(2) 0.074(2) 0.0027(18) 0.0037(19) -0.0011(17)
C2 0.0423(17) 0.0539(17) 0.0502(18) -0.0078(14) -0.0049(14) -0.0016(15)
C3 0.0465(16) 0.0590(18) 0.0401(16) -0.0100(15) 0.0010(13) -0.0024(14)
C4 0.0428(17) 0.0520(16) 0.0406(15) -0.0113(14) -0.0062(13) 0.0053(13)
C5 0.0404(15) 0.0502(16) 0.0381(14) -0.0100(13) -0.0040(12) 0.0022(11)
C6 0.0500(17) 0.0549(17) 0.0519(18) -0.0033(14) -0.0021(15) 0.0059(14)
C7 0.056(2) 0.070(2) 0.056(2) -0.0027(16) 0.0065(17) -0.0026(16)
C8 0.059(2) 0.084(2) 0.0464(16) -0.0094(18) 0.0060(17) 0.0093(18)
C9 0.0569(18) 0.069(2) 0.0440(19) -0.0077(18) -0.0041(14) 0.0147(14)
C10 0.0416(15) 0.0540(17) 0.0408(15) -0.0100(13) -0.0067(13) 0.0042(13)

loop_
_atom_type_symbol
_atom_type_description
_atom_type_scat_dispersion_real
_atom_type_scat_dispersion_imag
_atom_type_scat_source
C C 0.0033 0.0000 'International Tables Vol C Tables 4.2.6.8 and 6.1.1.4'
H H 0.0000 0.0000 'International Tables Vol C Tables 4.2.6.8 and 6.1.1.4'
N N 0.0061 0.0000 'International Tables Vol C Tables 4.2.6.8 and 6.1.1.4'
O O 0.0106 0.0000 'International Tables Vol C Tables 4.2.6.8 and 6.1.1.4'

loop_
_geom_angle_atom_site_label_1
_geom_angle_atom_site_label_2
_geom_angle_atom_site_label_3
_geom_angle
C2 N1 C10 118.2(2)
C4 N2 H2A 120.0
C4 N2 H2B 120.0
H2A N2 H2B 120.0
H1 O1 H2 104.5
C2 C1 H1A 109.5
C2 C1 H1B 109.5
H1A C1 H1B 109.5
C2 C1 H1C 109.5
H1A C1 H1C 109.5
H1B C1 H1C 109.5
N1 C2 C3 122.1(3)
N1 C2 C1 117.0(3)
C3 C2 C1 120.8(3)
C4 C3 C2 121.8(3)
C4 C3 H3 119.1
C2 C3 H3 119.1
C3 C4 N2 121.8(3)
C3 C4 C5 117.9(3)
N2 C4 C5 120.3(3)
C6 C5 C10 118.7(3)
C6 C5 C4 124.3(3)
C10 C5 C4 116.9(3)
C7 C6 C5 121.4(3)
C7 C6 H6 119.3
C5 C6 H6 119.3
C6 C7 C8 119.4(3)
C6 C7 H7 120.3
C8 C7 H7 120.3
C9 C8 C7 121.1(3)
C9 C8 H8 119.4
C7 C8 H8 119.4
C8 C9 C10 120.8(3)
C8 C9 H9 119.6
C10 C9 H9 119.6
N1 C10 C9 118.4(3)
N1 C10 C5 123.1(3)
C9 C10 C5 118.5(3)

loop_
_geom_bond_atom_site_label_1
_geom_bond_atom_site_label_2
_geom_bond_distance
N1 C2 1.322(4)
N1 C10 1.374(4)
N2 C4 1.372(4)
N2 H2A 0.8600
N2 H2B 0.8600
O1 H1 0.8500
O1 H2 0.8499
C1 C2 1.497(5)
C1 H1A 0.9600
C1 H1B 0.9600
C1 H1C 0.9600
C2 C3 1.396(4)
C3 C4 1.369(4)
C3 H3 0.9300
C4 C5 1.431(4)
C5 C6 1.399(4)
C5 C10 1.420(4)
C6 C7 1.367(5)
C6 H6 0.9300
C7 C8 1.387(5)
C7 H7 0.9300
C8 C9 1.361(5)
C8 H8 0.9300
C9 C10 1.402(4)
C9 H9 0.9300

loop_
_geom_hbond_atom_site_label_D
_geom_hbond_atom_site_label_H
_geom_hbond_atom_site_label_A
_geom_hbond_site_symmetry_A
_geom_hbond_distance_DH
_geom_hbond_distance_HA
_geom_hbond_distance_DA
_geom_hbond_angle_DHA
_geom_hbond_publ_flag
O1 H1 O1 3_565 0.85 1.94 2.791(3) 174 yes
O1 H2 N1 1_655 0.85 1.96 2.805(3) 171 yes
N2 H2A O1 2_665 0.86 2.10 2.947(4) 168 yes
N2 H2B N2 3_555 0.86 2.51 3.321(4) 158 yes

loop_
_geom_torsion_atom_site_label_1
_geom_torsion_atom_site_label_2
_geom_torsion_atom_site_label_3
_geom_torsion_atom_site_label_4
_geom_torsion
C10 N1 C2 C3 -0.4(4)
C10 N1 C2 C1 178.8(3)
N1 C2 C3 C4 0.9(4)
C1 C2 C3 C4 -178.3(3)
C2 C3 C4 N2 -178.6(3)
C2 C3 C4 C5 -1.0(4)
C3 C4 C5 C6 179.6(3)
N2 C4 C5 C6 -2.8(4)
C3 C4 C5 C10 0.7(4)
N2 C4 C5 C10 178.3(2)
C10 C5 C6 C7 -0.5(4)
C4 C5 C6 C7 -179.4(3)
C5 C6 C7 C8 0.6(5)
C6 C7 C8 C9 -0.4(5)
C7 C8 C9 C10 0.1(5)
C2 N1 C10 C9 -179.3(2)
C2 N1 C10 C5 0.1(4)
C8 C9 C10 N1 179.5(3)
C8 C9 C10 C5 0.1(4)
C6 C5 C10 N1 -179.2(3)
C4 C5 C10 N1 -0.2(4)
C6 C5 C10 C9 0.1(4)
C4 C5 C10 C9 179.1(2)

loop_
_cod_related_entry_id
_cod_related_entry_database
_cod_related_entry_code
1 ChemSpider 30655484
